data_7159993
loop_
_publ_author_name
'Wen, Xiang'
'Ma, Yidong'
'Chen, Jie'
'Wang, Bin'

_publ_section_title
;
 A synthetically useful catalytic system for aliphatic C-H oxidation with
 a nonheme cobalt complex and <i>m</i>-CPBA.
;
_journal_issue 28
_journal_name_full 'Organic &amp; biomolecular chemistry'
_journal_page_first 5729
_journal_page_last 5733
_journal_paper_doi 10.1039/d4ob00807c
_journal_volume 22
_journal_year 2024
_chemical_absolute_configuration ad
_chemical_formula_moiety 'C31 H33 Co F3 N5 O3 S, C F3 O3 S'
_chemical_formula_sum 'C32 H33 Co F6 N5 O6 S2'
_chemical_formula_weight 820.68
_space_group_crystal_system orthorhombic
_space_group_IT_number 19
_space_group_name_Hall 'P 2ac 2ab'
_space_group_name_H-M_alt 'P 21 21 21'
_atom_sites_solution_hydrogens geom
_audit_creation_date 2021-11-10
_audit_creation_method
;
Olex2 1.2
(compiled 2018.05.29 svn.r3508 for OlexSys, GUI svn.r5506)
;
_audit_update_record
;
2024-04-08 deposited with the CCDC.	2024-06-18 downloaded from the CCDC.
;
_cell_angle_alpha 90
_cell_angle_beta 90
_cell_angle_gamma 90
_cell_formula_units_Z 4
_cell_length_a 8.7317(2)
_cell_length_b 20.2300(5)
_cell_length_c 21.9275(5)
_cell_measurement_reflns_used 12419
_cell_measurement_temperature 293(2)
_cell_measurement_theta_max 24.9540
_cell_measurement_theta_min 3.4320
_cell_volume 3873.32(16)
_computing_cell_refinement 'CrysAlisPro 1.171.39.46e (Rigaku OD, 2018)'
_computing_data_collection 'CrysAlisPro 1.171.39.46e (Rigaku OD, 2018)'
_computing_data_reduction 'CrysAlisPro 1.171.39.46e (Rigaku OD, 2018)'
_computing_molecular_graphics 'Olex2 (Dolomanov et al., 2009)'
_computing_publication_material 'Olex2 (Dolomanov et al., 2009)'
_computing_structure_refinement 'XL (Sheldrick, 2008)'
_diffrn_ambient_temperature 293(2)
_diffrn_detector 'CCD plate'
_diffrn_detector_area_resol_mean 16.0355
_diffrn_detector_type Eos
_diffrn_measured_fraction_theta_full 0.991
_diffrn_measured_fraction_theta_max 0.992
_diffrn_measurement_details
;
List of Runs (angles in degrees, time in seconds):

  # Type    Start    End  Width  t~exp~   \w     \q     \k     \f   Frames
#--------------------------------------------------------------------------
  1  \w     -3.00  86.00   1.00    5.21    --   16.33  37.00  60.00   89
  2  \w    -25.00  55.00   1.00    5.21    --   16.33 -99.00-120.00   80
  3  \w    -51.00  43.00   1.00    5.21    --   16.33 -77.00 120.00   94
  4  \w    -25.00  55.00   1.00    5.21    --   16.33 -99.00 -30.00   80
  5  \w    -25.00  22.00   1.00    5.21    --  -16.79 -99.00  30.00   47
  6  \w      0.00  84.00   1.00    5.21    --   16.33  57.00 150.00   84
  7  \w     35.00  77.00   1.00    5.21    --   16.33 178.00 120.00   42
  8  \w    -84.00  10.00   1.00    5.21    --  -16.79 -77.00-150.00   94
;
_diffrn_measurement_device 'four-circle diffractometer'
_diffrn_measurement_device_type 'Xcalibur, Eos, Gemini'
_diffrn_measurement_method '\w scans'
_diffrn_orient_matrix_type 'CrysAlisPro convention (1999,Acta A55,543-557)'
_diffrn_orient_matrix_UB_11 -0.0046932000
_diffrn_orient_matrix_UB_12 0.0348286000
_diffrn_orient_matrix_UB_13 -0.0033157000
_diffrn_orient_matrix_UB_21 -0.0492528000
_diffrn_orient_matrix_UB_22 0.0015982000
_diffrn_orient_matrix_UB_23 0.0256993000
_diffrn_orient_matrix_UB_31 0.0644014000
_diffrn_orient_matrix_UB_32 0.0037286000
_diffrn_orient_matrix_UB_33 0.0193732000
_diffrn_radiation_monochromator graphite
_diffrn_radiation_probe x-ray
_diffrn_radiation_type MoK\a
_diffrn_radiation_wavelength 0.71073
_diffrn_reflns_av_R_equivalents 0.0440
_diffrn_reflns_av_unetI/netI 0.0301
_diffrn_reflns_Laue_measured_fraction_full 0.991
_diffrn_reflns_Laue_measured_fraction_max 0.992
_diffrn_reflns_limit_h_max 10
_diffrn_reflns_limit_h_min -10
_diffrn_reflns_limit_k_max 25
_diffrn_reflns_limit_k_min -25
_diffrn_reflns_limit_l_max 27
_diffrn_reflns_limit_l_min -27
_diffrn_reflns_number 47625
_diffrn_reflns_point_group_measured_fraction_full 0.995
_diffrn_reflns_point_group_measured_fraction_max 0.995
_diffrn_reflns_theta_full 25.242
_diffrn_reflns_theta_max 26.371
_diffrn_reflns_theta_min 3.148
_diffrn_source 'fine-focus sealed X-ray tube'
_diffrn_source_type 'Enhance (Mo) X-ray Source'
_exptl_absorpt_coefficient_mu 0.626
_exptl_absorpt_correction_T_max 1.00000
_exptl_absorpt_correction_T_min 0.85885
_exptl_absorpt_correction_type multi-scan
_exptl_absorpt_process_details
;
CrysAlisPro 1.171.39.46e (Rigaku Oxford Diffraction, 2018)
Empirical absorption correction using spherical harmonics,
 implemented in SCALE3 ABSPACK scaling algorithm.
;
_exptl_crystal_colour red
_exptl_crystal_density_diffrn 1.407
_exptl_crystal_density_meas ?
_exptl_crystal_description block
_exptl_crystal_F_000 1684
_exptl_crystal_size_max 0.6
_exptl_crystal_size_mid 0.6
_exptl_crystal_size_min 0.4
_refine_diff_density_max 0.680
_refine_diff_density_min -0.599
_refine_diff_density_rms 0.059
_refine_ls_abs_structure_details
;
 Flack x determined using 2640 quotients [(I+)-(I-)]/[(I+)+(I-)]
 (Parsons, Flack and Wagner, Acta Cryst. B69 (2013) 249-259).
;
_refine_ls_abs_structure_Flack -0.014(5)
_refine_ls_extinction_method none
_refine_ls_goodness_of_fit_ref 1.052
_refine_ls_hydrogen_treatment constr
_refine_ls_matrix_type full
_refine_ls_number_parameters 484
_refine_ls_number_reflns 7891
_refine_ls_number_restraints 25
_refine_ls_restrained_S_all 1.062
_refine_ls_R_factor_all 0.0643
_refine_ls_R_factor_gt 0.0522
_refine_ls_shift/su_max 0.001
_refine_ls_shift/su_mean 0.000
_refine_ls_structure_factor_coef Fsqd
_refine_ls_weighting_details 'w=1/[\s^2^(Fo^2^)+(0.0142P)^2^+6.2318P] where P=(Fo^2^+2Fc^2^)/3'
_refine_ls_weighting_scheme calc
_refine_ls_wR_factor_gt 0.1022
_refine_ls_wR_factor_ref 0.1088
_reflns_Friedel_coverage 0.789
_reflns_Friedel_fraction_full 0.999
_reflns_Friedel_fraction_max 0.999
_reflns_number_gt 6781
_reflns_number_total 7891
_reflns_threshold_expression 'I > 2\s(I)'
_cod_data_source_file d4ob00807c2.cif
_cod_data_source_block 20201103_wb_co_sq
_cod_depositor_comments
;
The following automatic conversions were performed:

data item '_exptl_crystal_density_meas' value 'not measured' was
changed to '?' -- the value is perceived as not measured.

Automatic conversion script
Id: cif_fix_values 8170 2020-07-09 18:12:32Z antanas 

 Adding full bibliography for 7159993.cif.
;
_cod_database_code 7159993
_shelx_shelxl_version_number 2014/7
_chemical_oxdiff_formula 'C H N'
_shelx_space_group_comment
;
The symmetry employed for this shelxl refinement is uniquely defined
by the following loop, which should always be used as a source of
symmetry information in preference to the above space-group names.
They are only intended as comments.
;
_shelx_estimated_absorpt_t_max 0.788
_shelx_estimated_absorpt_t_min 0.705
_reflns_odcompleteness_completeness 99.64
_reflns_odcompleteness_iscentric 1
_reflns_odcompleteness_theta 26.32
_olex2_refinement_description
;
1. Fixed Uiso
 At 1.2 times of:
  All C(H) groups, All C(H,H) groups
 At 1.5 times of:
  All C(H,H,H) groups
2. Restrained distances
 S2-C32
 1.82 with sigma of 0.02
3. Uiso/Uaniso restraints and constraints
Uanis(C32) \\sim Ueq, Uanis(F4) \\sim Ueq, Uanis(F5) \\sim Ueq, Uanis(F6) \\sim
Ueq: with sigma of 0.001 and sigma for terminal atoms of 0.002
Uanis(C32) = Uanis(C32A)
4. Others
 Fixed Sof: S2(0.5) C32(0.5) S2A(0.5) C32A(0.5)
5.a Ternary CH refined with riding coordinates:
 C1(H1), C2(H2)
5.b Secondary CH2 refined with riding coordinates:
 C5(H5A,H5B), C6(H6A,H6B)
5.c Aromatic/amide H refined with riding coordinates:
 C8(H8), C9(H9), C10(H10), C11(H11), C12(H12), C13(H13), C14(H14), C16(H16),
 C17(H17), C18(H18), C19(H19), C20(H20), C22(H22), C23(H23), C24(H24), C25(H25),
  C26(H26), C28(H28)
5.d Idealised Me refined as rotating group:
 C3(H3A,H3B,H3C), C4(H4A,H4B,H4C), C30(H30A,H30B,H30C)
;
_olex2_date_sample_data_collection 2020-11-03
_olex2_submission_special_instructions 'No special instructions were received'
_oxdiff_exptl_absorpt_empirical_details
;
Empirical correction (ABSPACK) includes:
- Absorption correction using spherical harmonics
- Frame scaling
;
_oxdiff_exptl_absorpt_empirical_full_max 1.178
_oxdiff_exptl_absorpt_empirical_full_min 0.834

loop_
_space_group_symop_operation_xyz
'x, y, z'
'-x+1/2, -y, z+1/2'
'-x, y+1/2, -z+1/2'
'x+1/2, -y+1/2, -z'

loop_
_atom_site_label
_atom_site_type_symbol
_atom_site_fract_x
_atom_site_fract_y
_atom_site_fract_z
_atom_site_U_iso_or_equiv
_atom_site_adp_type
_atom_site_occupancy
_atom_site_site_symmetry_order
_atom_site_calc_flag
_atom_site_refinement_flags_posn
_atom_site_refinement_flags_adp
_atom_site_refinement_flags_occupancy
_atom_site_disorder_assembly
_atom_site_disorder_group
Co1 Co 0.31963(8) 0.60202(3) 0.36616(3) 0.03864(17) Uani 1 1 d . . . . .
N1 N 0.2192(4) 0.5045(2) 0.3518(2) 0.0384(10) Uani 1 1 d . . . . .
N2 N 0.5325(5) 0.5505(2) 0.3512(2) 0.0401(10) Uani 1 1 d . . . . .
N3 N 0.2292(6) 0.6105(2) 0.2763(2) 0.0508(12) Uani 1 1 d . . . . .
N4 N 0.3939(5) 0.5860(2) 0.4567(2) 0.0418(11) Uani 1 1 d . . . . .
N5 N 0.4268(6) 0.6963(3) 0.3629(3) 0.0549(12) Uani 1 1 d . . . . .
O1 O 0.1164(5) 0.6448(2) 0.3999(2) 0.0554(11) Uani 1 1 d . . . . .
O2 O 0.0870(5) 0.7532(2) 0.3542(3) 0.0749(15) Uani 1 1 d . . . . .
O3 O -0.1113(5) 0.6701(2) 0.3427(2) 0.0696(13) Uani 1 1 d . . . . .
O4 O 0.5220(7) 0.4648(3) 0.0647(3) 0.0910(18) Uani 1 1 d . . . . .
O5 O 0.4208(6) 0.5032(3) 0.1604(2) 0.0856(16) Uani 1 1 d . . . . .
O6 O 0.6958(7) 0.5063(6) 0.1425(3) 0.182(5) Uani 1 1 d . . . . .
S1 S 0.01332(16) 0.69585(7) 0.37724(7) 0.0471(3) Uani 1 1 d . . . . .
S2 S 0.5247(17) 0.5095(5) 0.1120(6) 0.181(6) Uani 0.5 1 d D . P . .
C1 C 0.3440(6) 0.4667(2) 0.3193(2) 0.0396(12) Uani 1 1 d . . . . .
H1 H 0.3574 0.4878 0.2794 0.047 Uiso 1 1 calc R . . . .
C2 C 0.4956(6) 0.4778(2) 0.3552(2) 0.0377(11) Uani 1 1 d . . . . .
H2 H 0.4719 0.4690 0.3981 0.045 Uiso 1 1 calc R . . . .
C3 C 0.1649(8) 0.4717(3) 0.4082(3) 0.0562(15) Uani 1 1 d . . . . .
H3A H 0.0890 0.4989 0.4275 0.084 Uiso 1 1 calc GR . . . .
H3B H 0.2496 0.4654 0.4354 0.084 Uiso 1 1 calc GR . . . .
H3C H 0.1208 0.4297 0.3981 0.084 Uiso 1 1 calc GR . . . .
C4 C 0.6071(7) 0.5702(3) 0.2932(3) 0.0503(14) Uani 1 1 d . . . . .
H4A H 0.6145 0.6175 0.2914 0.075 Uiso 1 1 calc GR . . . .
H4B H 0.5473 0.5545 0.2595 0.075 Uiso 1 1 calc GR . . . .
H4C H 0.7079 0.5513 0.2913 0.075 Uiso 1 1 calc GR . . . .
C5 C 0.0885(6) 0.5160(3) 0.3107(3) 0.0501(15) Uani 1 1 d . . . . .
H5A H 0.0604 0.4745 0.2915 0.060 Uiso 1 1 calc R . . . .
H5B H 0.0016 0.5309 0.3346 0.060 Uiso 1 1 calc R . . . .
C6 C 0.6304(6) 0.5702(3) 0.4029(3) 0.0469(14) Uani 1 1 d . . . . .
H6A H 0.6719 0.6139 0.3953 0.056 Uiso 1 1 calc R . . . .
H6B H 0.7155 0.5396 0.4063 0.056 Uiso 1 1 calc R . . . .
C7 C 0.1208(7) 0.5651(3) 0.2630(3) 0.0536(16) Uani 1 1 d . . . . .
C8 C 0.0412(9) 0.5656(4) 0.2083(4) 0.077(2) Uani 1 1 d . . . . .
H8 H -0.0316 0.5334 0.1998 0.093 Uiso 1 1 calc R . . . .
C9 C 0.0722(12) 0.6149(5) 0.1669(4) 0.095(3) Uani 1 1 d . . . . .
H9 H 0.0186 0.6168 0.1303 0.114 Uiso 1 1 calc R . . . .
C10 C 0.1832(13) 0.6618(4) 0.1797(4) 0.092(3) Uani 1 1 d . . . . .
H10 H 0.2061 0.6949 0.1517 0.110 Uiso 1 1 calc R . . . .
C11 C 0.2583(9) 0.6585(3) 0.2343(3) 0.0666(19) Uani 1 1 d . . . . .
H11 H 0.3322 0.6902 0.2431 0.080 Uiso 1 1 calc R . . . .
C12 C 0.5207(10) 0.5580(4) 0.5689(3) 0.083(2) Uani 1 1 d . . . . .
H12 H 0.5643 0.5489 0.6067 0.099 Uiso 1 1 calc R . . . .
C13 C 0.3658(10) 0.5720(4) 0.5640(3) 0.074(2) Uani 1 1 d . . . . .
H13 H 0.3031 0.5716 0.5982 0.088 Uiso 1 1 calc R . . . .
C14 C 0.3068(8) 0.5867(3) 0.5073(3) 0.0543(15) Uani 1 1 d . . . . .
H14 H 0.2036 0.5975 0.5040 0.065 Uiso 1 1 calc R . . . .
C15 C 0.5419(7) 0.5707(3) 0.4616(3) 0.0435(13) Uani 1 1 d . . . . .
C16 C 0.6080(8) 0.5576(4) 0.5172(3) 0.0639(18) Uani 1 1 d . . . . .
H16 H 0.7122 0.5484 0.5196 0.077 Uiso 1 1 calc R . . . .
C17 C 0.2219(9) 0.3115(4) 0.2359(4) 0.081(3) Uani 1 1 d . . . . .
H17 H 0.1848 0.3005 0.1975 0.097 Uiso 1 1 calc R . . . .
C18 C 0.2447(10) 0.2632(4) 0.2792(5) 0.089(3) Uani 1 1 d . . . . .
H18 H 0.2263 0.2191 0.2697 0.106 Uiso 1 1 calc R . . . .
C19 C 0.2945(9) 0.2801(3) 0.3365(5) 0.087(3) Uani 1 1 d . . . . .
H19 H 0.3056 0.2476 0.3662 0.105 Uiso 1 1 calc R . . . .
C20 C 0.3279(8) 0.3448(3) 0.3502(4) 0.0642(19) Uani 1 1 d . . . . .
H20 H 0.3643 0.3555 0.3889 0.077 Uiso 1 1 calc R . . . .
C21 C 0.3080(6) 0.3941(3) 0.3072(3) 0.0470(13) Uani 1 1 d . . . . .
C22 C 0.2549(7) 0.3765(3) 0.2502(3) 0.0615(18) Uani 1 1 d . . . . .
H22 H 0.2410 0.4091 0.2208 0.074 Uiso 1 1 calc R . . . .
C23 C 0.7840(10) 0.3728(4) 0.2670(5) 0.092(3) Uani 1 1 d . . . . .
H23 H 0.8088 0.3624 0.2269 0.110 Uiso 1 1 calc R . . . .
C24 C 0.8646(9) 0.3451(4) 0.3137(7) 0.101(4) Uani 1 1 d . . . . .
H24 H 0.9456 0.3166 0.3056 0.121 Uiso 1 1 calc R . . . .
C25 C 0.8259(9) 0.3595(4) 0.3724(6) 0.093(3) Uani 1 1 d . . . . .
H25 H 0.8785 0.3394 0.4043 0.112 Uiso 1 1 calc R . . . .
C26 C 0.7102(7) 0.4032(3) 0.3849(4) 0.071(2) Uani 1 1 d . . . . .
H26 H 0.6875 0.4133 0.4253 0.085 Uiso 1 1 calc R . . . .
C27 C 0.6264(7) 0.4324(3) 0.3387(3) 0.0511(15) Uani 1 1 d . . . . .
C28 C 0.6634(8) 0.4169(3) 0.2794(4) 0.0655(18) Uani 1 1 d . . . . .
H28 H 0.6086 0.4357 0.2474 0.079 Uiso 1 1 calc R . . . .
C29 C 0.4428(7) 0.7513(3) 0.3681(3) 0.0521(14) Uani 1 1 d . . . . .
C30 C 0.4588(11) 0.8215(3) 0.3741(4) 0.088(3) Uani 1 1 d . . . . .
H30A H 0.3600 0.8410 0.3807 0.132 Uiso 1 1 calc GR . . . .
H30B H 0.5030 0.8393 0.3375 0.132 Uiso 1 1 calc GR . . . .
H30C H 0.5243 0.8313 0.4081 0.132 Uiso 1 1 calc GR . . . .
C31 C -0.0753(9) 0.7234(4) 0.4473(4) 0.068(2) Uani 1 1 d . . . . .
C32 C 0.516(2) 0.5907(8) 0.0802(8) 0.084(3) Uani 0.5 1 d D U P . .
F1 F -0.1852(7) 0.7670(3) 0.4349(3) 0.122(2) Uani 1 1 d . . . . .
F2 F 0.0228(7) 0.7535(3) 0.4827(2) 0.116(2) Uani 1 1 d . . . . .
F3 F -0.1375(6) 0.6732(3) 0.4774(2) 0.0951(15) Uani 1 1 d . . . . .
F4 F 0.5523(10) 0.6290(4) 0.1254(5) 0.188(3) Uani 1 1 d . U . . .
F5 F 0.3915(12) 0.5902(5) 0.0586(5) 0.211(4) Uani 1 1 d . U . . .
F6 F 0.6659(14) 0.5922(5) 0.0545(5) 0.220(4) Uani 1 1 d . U . . .
S2A S 0.5439(5) 0.5034(3) 0.1183(2) 0.0415(10) Uani 0.5 1 d . . P . .
C32A C 0.577(2) 0.5941(9) 0.0270(8) 0.084(3) Uani 0.5 1 d . . P . .

loop_
_atom_site_aniso_label
_atom_site_aniso_U_11
_atom_site_aniso_U_22
_atom_site_aniso_U_33
_atom_site_aniso_U_23
_atom_site_aniso_U_13
_atom_site_aniso_U_12
Co1 0.0395(4) 0.0337(3) 0.0427(4) -0.0037(3) -0.0044(3) -0.0005(3)
N1 0.031(2) 0.035(2) 0.049(3) -0.0044(19) -0.0004(18) -0.0029(17)
N2 0.035(2) 0.037(2) 0.048(3) -0.0054(19) 0.001(2) -0.0042(19)
N3 0.063(3) 0.042(3) 0.047(3) -0.003(2) -0.006(2) 0.007(2)
N4 0.046(3) 0.042(3) 0.038(2) -0.0041(19) -0.003(2) -0.002(2)
N5 0.051(3) 0.048(3) 0.065(3) 0.004(3) 0.000(3) 0.000(2)
O1 0.052(2) 0.052(2) 0.062(3) 0.004(2) 0.007(2) 0.013(2)
O2 0.059(3) 0.061(3) 0.105(4) 0.031(3) 0.003(3) -0.005(2)
O3 0.064(3) 0.076(3) 0.069(3) 0.005(2) -0.020(2) -0.010(3)
O4 0.087(4) 0.079(4) 0.108(4) -0.034(3) 0.013(3) -0.002(3)
O5 0.073(3) 0.114(5) 0.070(3) 0.004(3) 0.012(3) -0.012(3)
O6 0.062(4) 0.376(15) 0.109(6) -0.077(8) -0.011(4) 0.012(7)
S1 0.0429(7) 0.0423(7) 0.0561(9) 0.0006(7) -0.0051(7) 0.0032(6)
S2 0.277(14) 0.116(7) 0.150(9) -0.059(6) 0.131(9) -0.076(8)
C1 0.039(3) 0.036(3) 0.044(3) -0.003(2) -0.002(2) 0.000(2)
C2 0.033(3) 0.034(3) 0.046(3) -0.004(2) -0.001(2) -0.002(2)
C3 0.054(4) 0.046(3) 0.068(4) -0.012(3) 0.013(3) -0.012(3)
C4 0.047(3) 0.052(3) 0.052(4) -0.001(3) 0.007(3) -0.002(3)
C5 0.036(3) 0.047(3) 0.068(4) -0.013(3) -0.009(3) 0.002(3)
C6 0.035(3) 0.045(3) 0.060(4) -0.007(3) -0.005(3) -0.008(2)
C7 0.052(4) 0.056(4) 0.052(4) -0.020(3) -0.013(3) 0.017(3)
C8 0.071(5) 0.088(6) 0.072(5) -0.021(4) -0.030(4) 0.019(4)
C9 0.129(8) 0.093(7) 0.063(5) -0.003(5) -0.040(5) 0.024(6)
C10 0.127(8) 0.091(6) 0.056(4) 0.017(4) -0.009(5) 0.035(6)
C11 0.088(5) 0.056(4) 0.056(4) 0.007(3) 0.001(4) 0.013(4)
C12 0.091(6) 0.112(7) 0.046(4) 0.012(4) -0.013(4) -0.005(5)
C13 0.084(6) 0.089(5) 0.048(4) 0.003(4) 0.006(4) -0.006(4)
C14 0.054(4) 0.061(4) 0.048(3) -0.006(3) -0.001(3) -0.004(3)
C15 0.046(3) 0.035(3) 0.050(3) -0.004(2) -0.010(3) -0.008(2)
C16 0.059(4) 0.076(5) 0.057(4) 0.008(3) -0.019(3) -0.002(4)
C17 0.072(5) 0.080(5) 0.090(6) -0.046(5) 0.012(4) -0.026(4)
C18 0.077(5) 0.047(4) 0.142(9) -0.042(5) 0.019(5) -0.015(4)
C19 0.074(5) 0.033(3) 0.155(9) -0.009(4) -0.001(6) -0.001(3)
C20 0.060(4) 0.034(3) 0.099(5) -0.004(3) -0.007(4) -0.005(3)
C21 0.036(3) 0.040(3) 0.065(3) -0.017(3) 0.002(3) -0.003(3)
C22 0.053(4) 0.063(4) 0.069(4) -0.024(3) 0.003(3) -0.011(3)
C23 0.066(5) 0.068(5) 0.141(8) -0.041(5) 0.028(5) -0.001(4)
C24 0.040(4) 0.049(4) 0.213(13) -0.007(6) 0.014(6) 0.010(3)
C25 0.048(4) 0.056(4) 0.176(10) 0.023(6) -0.016(6) 0.009(4)
C26 0.053(4) 0.052(4) 0.106(6) 0.011(4) -0.015(4) -0.004(3)
C27 0.038(3) 0.041(3) 0.075(4) -0.007(3) -0.001(3) -0.002(3)
C28 0.047(4) 0.059(4) 0.090(5) -0.021(3) 0.002(4) 0.003(3)
C29 0.058(4) 0.041(3) 0.058(4) -0.001(3) 0.001(3) -0.004(3)
C30 0.125(7) 0.041(4) 0.098(6) -0.003(4) 0.010(6) -0.013(4)
C31 0.061(4) 0.063(4) 0.081(5) -0.020(4) 0.001(4) 0.005(4)
C32 0.085(4) 0.085(4) 0.084(4) -0.0002(14) 0.0018(14) -0.0023(14)
F1 0.115(4) 0.114(4) 0.136(5) -0.021(3) 0.018(4) 0.059(4)
F2 0.128(5) 0.123(4) 0.096(4) -0.057(3) -0.015(3) -0.013(4)
F3 0.107(4) 0.106(4) 0.073(3) 0.005(3) 0.027(3) -0.016(3)
F4 0.194(4) 0.176(4) 0.195(4) -0.005(3) 0.010(3) -0.015(3)
F5 0.212(4) 0.211(4) 0.210(4) 0.0015(14) 0.0003(14) 0.0033(14)
F6 0.221(4) 0.219(4) 0.221(4) 0.0010(14) 0.0005(14) -0.0013(14)
S2A 0.0305(15) 0.050(2) 0.044(2) 0.0013(18) -0.0052(16) 0.0005(16)
C32A 0.085(4) 0.085(4) 0.084(4) -0.0002(14) 0.0018(14) -0.0023(14)

loop_
_atom_type_symbol
_atom_type_description
_atom_type_scat_dispersion_real
_atom_type_scat_dispersion_imag
_atom_type_scat_source
C C 0.0033 0.0016 'International Tables Vol C Tables 4.2.6.8 and 6.1.1.4'
Co Co 0.3494 0.9721 'International Tables Vol C Tables 4.2.6.8 and 6.1.1.4'
F F 0.0171 0.0103 'International Tables Vol C Tables 4.2.6.8 and 6.1.1.4'
N N 0.0061 0.0033 'International Tables Vol C Tables 4.2.6.8 and 6.1.1.4'
O O 0.0106 0.0060 'International Tables Vol C Tables 4.2.6.8 and 6.1.1.4'
S S 0.1246 0.1234 'International Tables Vol C Tables 4.2.6.8 and 6.1.1.4'
H H 0.0000 0.0000 'International Tables Vol C Tables 4.2.6.8 and 6.1.1.4'

loop_
_geom_angle_atom_site_label_1
_geom_angle_atom_site_label_2
_geom_angle_atom_site_label_3
_geom_angle
_geom_angle_site_symmetry_1
_geom_angle_site_symmetry_3
_geom_angle_publ_flag
N2 Co1 N1 83.55(15) . . ?
N3 Co1 N1 77.87(18) . . ?
N3 Co1 N2 102.55(18) . . ?
N4 Co1 N1 96.92(17) . . ?
N4 Co1 N2 78.73(17) . . ?
N4 Co1 N3 174.38(19) . . ?
N4 Co1 N5 91.95(19) . . ?
N5 Co1 N1 169.6(2) . . ?
N5 Co1 N2 92.82(18) . . ?
N5 Co1 N3 93.4(2) . . ?
O1 Co1 N1 94.78(16) . . ?
O1 Co1 N2 167.79(17) . . ?
O1 Co1 N3 88.85(18) . . ?
O1 Co1 N4 89.50(17) . . ?
O1 Co1 N5 90.80(18) . . ?
C1 N1 Co1 103.6(3) . . ?
C3 N1 Co1 114.4(3) . . ?
C3 N1 C1 113.4(4) . . ?
C5 N1 Co1 105.0(3) . . ?
C5 N1 C1 110.6(4) . . ?
C5 N1 C3 109.5(4) . . ?
C2 N2 Co1 106.2(3) . . ?
C4 N2 Co1 112.3(3) . . ?
C4 N2 C2 114.0(4) . . ?
C6 N2 Co1 104.6(3) . . ?
C6 N2 C2 110.0(4) . . ?
C6 N2 C4 109.4(4) . . ?
C7 N3 Co1 113.8(4) . . ?
C7 N3 C11 118.0(6) . . ?
C11 N3 Co1 127.9(5) . . ?
C14 N4 Co1 126.8(4) . . ?
C15 N4 Co1 114.2(4) . . ?
C15 N4 C14 118.9(5) . . ?
C29 N5 Co1 159.6(5) . . ?
S1 O1 Co1 133.6(3) . . ?
S2 O4 S2A 10.1(7) . . ?
S2 O5 S2A 10.2(7) . . ?
S2A O6 S2 5.2(6) . . ?
O1 S1 C31 101.1(3) . . ?
O2 S1 O1 114.9(3) . . ?
O2 S1 O3 117.1(3) . . ?
O2 S1 C31 104.2(4) . . ?
O3 S1 O1 113.2(3) . . ?
O3 S1 C31 103.7(3) . . ?
O4 S2 O5 120.0(9) . . ?
O4 S2 O6 107.4(10) . . ?
O4 S2 C32 108.0(10) . . ?
O5 S2 O6 106.1(9) . . ?
O5 S2 C32 110.6(10) . . ?
O6 S2 C32 103.4(10) . . ?
N1 C1 C2 107.6(4) . . ?
N1 C1 C21 114.9(4) . . ?
C21 C1 C2 113.7(4) . . ?
N2 C2 C1 107.0(4) . . ?
N2 C2 C27 114.7(4) . . ?
C27 C2 C1 115.7(4) . . ?
C7 C5 N1 113.1(5) . . ?
N2 C6 C15 111.3(4) . . ?
N3 C7 C5 116.2(5) . . ?
N3 C7 C8 122.2(7) . . ?
C8 C7 C5 121.6(7) . . ?
C9 C8 C7 118.6(8) . . ?
C8 C9 C10 120.1(7) . . ?
C11 C10 C9 118.6(8) . . ?
N3 C11 C10 122.5(8) . . ?
C16 C12 C13 118.8(7) . . ?
C14 C13 C12 118.7(7) . . ?
N4 C14 C13 122.0(7) . . ?
N4 C15 C6 115.5(5) . . ?
N4 C15 C16 121.6(6) . . ?
C16 C15 C6 122.9(6) . . ?
C12 C16 C15 120.0(7) . . ?
C18 C17 C22 119.3(8) . . ?
C19 C18 C17 120.0(7) . . ?
C18 C19 C20 120.3(8) . . ?
C19 C20 C21 120.7(7) . . ?
C20 C21 C1 123.4(5) . . ?
C22 C21 C1 118.4(6) . . ?
C22 C21 C20 118.3(6) . . ?
C21 C22 C17 121.4(8) . . ?
C24 C23 C28 120.2(9) . . ?
C25 C24 C23 119.6(8) . . ?
C24 C25 C26 120.6(9) . . ?
C25 C26 C27 121.3(8) . . ?
C26 C27 C2 119.0(6) . . ?
C28 C27 C2 122.9(6) . . ?
C28 C27 C26 118.1(6) . . ?
C27 C28 C23 120.1(8) . . ?
N5 C29 C30 178.4(8) . . ?
F1 C31 S1 109.8(6) . . ?
F2 C31 S1 111.5(5) . . ?
F2 C31 F1 106.5(6) . . ?
F2 C31 F3 109.3(7) . . ?
F3 C31 S1 111.3(5) . . ?
F3 C31 F1 108.2(7) . . ?
S2 C32 S2A 5.2(6) . . ?
F4 C32 S2 104.0(12) . . ?
F4 C32 F6 93.9(14) . . ?
F4 C32 S2A 100.5(11) . . ?
F5 C32 S2 100.7(14) . . ?
F5 C32 F4 122.1(17) . . ?
F5 C32 F6 133.2(17) . . ?
F5 C32 S2A 106.0(13) . . ?
F5 C32 C32A 91.0(16) . . ?
F6 C32 S2 97.9(12) . . ?
F6 C32 S2A 94.3(10) . . ?
C32A C32 S2 112.8(15) . . ?
C32A C32 F4 124.2(18) . . ?
C32A C32 F6 42.2(10) . . ?
C32A C32 S2A 112.6(14) . . ?
C32 F5 C32A 46.7(11) . . ?
C32A F6 C32 61.3(14) . . ?
O4 S2A O6 117.0(5) . . ?
O4 S2A C32 97.1(7) . . ?
O5 S2A O4 115.8(5) . . ?
O5 S2A O6 117.5(5) . . ?
O5 S2A C32 100.7(6) . . ?
O6 S2A C32 103.5(8) . . ?
C32 C32A F5 42.3(10) . . ?
F6 C32A C32 76.5(16) . . ?
F6 C32A F5 118.8(17) . . ?

loop_
_geom_bond_atom_site_label_1
_geom_bond_atom_site_label_2
_geom_bond_distance
_geom_bond_site_symmetry_2
_geom_bond_publ_flag
Co1 N1 2.181(4) . ?
Co1 N2 2.156(4) . ?
Co1 N3 2.129(5) . ?
Co1 N4 2.114(4) . ?
Co1 N5 2.126(5) . ?
Co1 O1 2.109(4) . ?
N1 C1 1.510(6) . ?
N1 C3 1.481(7) . ?
N1 C5 1.471(7) . ?
N2 C2 1.508(6) . ?
N2 C4 1.482(7) . ?
N2 C6 1.475(7) . ?
N3 C7 1.351(8) . ?
N3 C11 1.362(8) . ?
N4 C14 1.346(7) . ?
N4 C15 1.333(7) . ?
N5 C29 1.126(7) . ?
O1 S1 1.458(4) . ?
O2 S1 1.419(4) . ?
O3 S1 1.424(5) . ?
O4 S2 1.376(12) . ?
O4 S2A 1.425(8) . ?
O5 S2 1.402(12) . ?
O5 S2A 1.417(8) . ?
O6 S2 1.639(15) . ?
O6 S2A 1.430(8) . ?
S1 C31 1.808(8) . ?
S2 C32 1.786(17) . ?
C1 C2 1.557(7) . ?
C1 C21 1.525(7) . ?
C2 C27 1.509(7) . ?
C5 C7 1.469(9) . ?
C6 C15 1.503(8) . ?
C7 C8 1.387(9) . ?
C8 C9 1.376(12) . ?
C9 C10 1.384(13) . ?
C10 C11 1.368(10) . ?
C12 C13 1.386(11) . ?
C12 C16 1.366(10) . ?
C13 C14 1.377(9) . ?
C15 C16 1.374(8) . ?
C17 C18 1.377(12) . ?
C17 C22 1.382(10) . ?
C18 C19 1.372(13) . ?
C19 C20 1.374(8) . ?
C20 C21 1.385(9) . ?
C21 C22 1.380(8) . ?
C23 C24 1.363(14) . ?
C23 C28 1.407(10) . ?
C24 C25 1.363(14) . ?
C25 C26 1.370(10) . ?
C26 C27 1.383(9) . ?
C27 C28 1.377(9) . ?
C29 C30 1.434(8) . ?
C31 F1 1.331(8) . ?
C31 F2 1.307(8) . ?
C31 F3 1.326(9) . ?
C32 F4 1.298(18) . ?
C32 F5 1.188(19) . ?
C32 F6 1.423(19) . ?
C32 S2A 1.969(17) . ?
C32 C32A 1.28(2) . ?
F5 C32A 1.76(2) . ?
F6 C32A 0.984(19) . ?
